data_2229753
loop_
_publ_author_name
'Berrah, Fadila'
'Ouakkaf, Amira'
'Bouacida, Sofiane'
'Roisnel, Thierry'

_publ_section_title
;
 Bis(2-amino-3-carboxypyridinium) sulfate trihydrate
;
_journal_coeditor_code LH5219
_journal_issue 4
_journal_name_full 'Acta Crystallographica Section E'
_journal_page_first o953
_journal_page_last o954
_journal_paper_doi 10.1107/S1600536811010191
_journal_volume 67
_journal_year 2011
_chemical_formula_iupac '2C6 H7 N2 O2 +, S O4 2-, 3H2 O'
_chemical_formula_moiety '2(C6 H7 N2 O2 +), O4 S 2-, 3(H2 O)'
_chemical_formula_structural '2(C6 H7 N2 O2), O4 S, 3(H2 O)'
_chemical_formula_sum 'C12 H20 N4 O11 S'
_chemical_formula_weight 428.39
_chemical_name_systematic
;
Bis(2-amino-3-carboxypyridinium) sulfate trihydrate
;
_space_group_crystal_system orthorhombic
_space_group_IT_number 19
_space_group_name_Hall 'P 2ac 2ab'
_space_group_name_H-M_alt 'P 21 21 21'
_symmetry_space_group_name_Hall 'P 2ac 2ab'
_symmetry_space_group_name_H-M 'P 21 21 21'
_atom_sites_solution_hydrogens geom
_atom_sites_solution_primary direct
_atom_sites_solution_secondary difmap
_cell_angle_alpha 90
_cell_angle_beta 90
_cell_angle_gamma 90
_cell_formula_units_Z 4
_cell_length_a 6.5372(5)
_cell_length_b 12.3141(10)
_cell_length_c 23.0274(19)
_cell_measurement_reflns_used 8735
_cell_measurement_temperature 150(2)
_cell_measurement_theta_max 27.23
_cell_measurement_theta_min 2.42
_cell_volume 1853.7(3)
_computing_cell_refinement 'SAINT (Bruker, 2001)'
_computing_data_collection 'APEX2 (Bruker, 2001)'
_computing_data_reduction 'SAINT (Bruker, 2001)'
_computing_molecular_graphics 'ORTEP-3 for Windows (Farrugia, 1997) and DIAMOND (Brandenburg & Berndt, 2001)'
_computing_publication_material 'WinGX (Farrugia, 1999)'
_computing_structure_refinement 'SHELXL97 (Sheldrick, 2008)'
_computing_structure_solution 'SIR2002 (Burla <i>et al.</i>, 2003)'
_diffrn_ambient_temperature 150(2)
_diffrn_measured_fraction_theta_full 0.996
_diffrn_measured_fraction_theta_max 0.996
_diffrn_measurement_device_type 'Bruker APEXII'
_diffrn_measurement_method 'CCD rotation images, thin slices'
_diffrn_radiation_monochromator graphite
_diffrn_radiation_type MoK\a
_diffrn_radiation_wavelength 0.71073
_diffrn_reflns_av_R_equivalents 0.0419
_diffrn_reflns_limit_h_max 5
_diffrn_reflns_limit_h_min -8
_diffrn_reflns_limit_k_max 15
_diffrn_reflns_limit_k_min -15
_diffrn_reflns_limit_l_max 29
_diffrn_reflns_limit_l_min -29
_diffrn_reflns_number 23588
_diffrn_reflns_theta_full 27.5
_diffrn_reflns_theta_max 27.5
_diffrn_reflns_theta_min 3.13
_exptl_absorpt_coefficient_mu 0.241
_exptl_absorpt_correction_T_max 0.970
_exptl_absorpt_correction_T_min 0.845
_exptl_absorpt_correction_type multi-scan
_exptl_absorpt_process_details
;
(SADABS; Sheldrick, 2002)
;
_exptl_crystal_colour colourless
_exptl_crystal_density_diffrn 1.535
_exptl_crystal_density_method 'not measured'
_exptl_crystal_description needle
_exptl_crystal_F_000 896
_exptl_crystal_size_max 0.58
_exptl_crystal_size_mid 0.13
_exptl_crystal_size_min 0.04
_refine_diff_density_max 0.272
_refine_diff_density_min -0.277
_refine_ls_abs_structure_details 'Flack (1983), 1790 Friedel pairs'
_refine_ls_abs_structure_Flack 0.45(6)
_refine_ls_extinction_method none
_refine_ls_goodness_of_fit_ref 1.055
_refine_ls_hydrogen_treatment mixed
_refine_ls_matrix_type full
_refine_ls_number_parameters 274
_refine_ls_number_reflns 4229
_refine_ls_number_restraints 0
_refine_ls_restrained_S_all 1.055
_refine_ls_R_factor_all 0.0408
_refine_ls_R_factor_gt 0.0307
_refine_ls_shift/su_max 0.001
_refine_ls_shift/su_mean 0
_refine_ls_structure_factor_coef Fsqd
_refine_ls_weighting_details 'calc w=1/[\s^2^(Fo^2^)+(0.0369P)^2^+0.4264P] where P=(Fo^2^+2Fc^2^)/3'
_refine_ls_weighting_scheme calc
_refine_ls_wR_factor_gt 0.0729
_refine_ls_wR_factor_ref 0.0785
_reflns_number_gt 3669
_reflns_number_total 4229
_reflns_threshold_expression I>2\s(I)
_cod_data_source_file lh5219.cif
_cod_data_source_block I
_cod_database_code 2229753
_cod_database_fobs_code 2229753

loop_
_space_group_symop_operation_xyz
'x, y, z'
'-x+1/2, -y, z+1/2'
'x+1/2, -y+1/2, -z'
'-x, y+1/2, -z+1/2'

loop_
_atom_site_type_symbol
_atom_site_label
_atom_site_fract_x
_atom_site_fract_y
_atom_site_fract_z
_atom_site_U_iso_or_equiv
_atom_site_adp_type
_atom_site_calc_flag
_atom_site_refinement_flags
_atom_site_occupancy
_atom_site_disorder_assembly
_atom_site_disorder_group
C C1A 0.7166(3) 0.27959(15) 0.00318(8) 0.0216(4) Uani d . 1 . .
C C1B 0.6471(3) 0.70977(15) 0.03679(8) 0.0200(4) Uani d . 1 . .
C C2A 0.7181(3) 0.23143(14) 0.06245(7) 0.0207(4) Uani d . 1 . .
C C2B 0.6478(3) 0.75822(15) -0.02254(7) 0.0190(4) Uani d . 1 . .
C C3A 0.7116(3) 0.29935(14) 0.11251(7) 0.0201(3) Uani d . 1 . .
C C3B 0.6631(3) 0.68958(14) -0.07242(7) 0.0190(4) Uani d . 1 . .
C C4A 0.7238(3) 0.14018(15) 0.17195(8) 0.0263(4) Uani d . 1 . .
H H4A 0.726 0.1102 0.21 0.032 Uiso calc R 1 . .
C C4B 0.6481(3) 0.84839(16) -0.13233(8) 0.0262(4) Uani d . 1 . .
H H4B 0.6479 0.8782 -0.1704 0.031 Uiso calc R 1 . .
C C5A 0.7264(3) 0.07309(16) 0.12519(8) 0.0312(5) Uani d . 1 . .
H H5A 0.728 -0.0036 0.1297 0.037 Uiso calc R 1 . .
C C5B 0.6322(3) 0.91558(16) -0.08559(8) 0.0282(4) Uani d . 1 . .
H H5B 0.6211 0.992 -0.0904 0.034 Uiso calc R 1 . .
C C6A 0.7268(3) 0.12083(16) 0.07029(9) 0.0279(4) Uani d . 1 . .
H H6A 0.7333 0.0752 0.0371 0.034 Uiso calc R 1 . .
C C6B 0.6326(3) 0.86880(16) -0.03039(8) 0.0247(4) Uani d . 1 . .
H H6B 0.6222 0.9145 0.0027 0.03 Uiso calc R 1 . .
N N1A 0.7020(3) 0.40640(12) 0.11129(7) 0.0278(3) Uani d . 1 . .
H H11A 0.7 0.4434 0.144 0.033 Uiso calc R 1 . .
H H12A 0.6976 0.4407 0.0778 0.033 Uiso calc R 1 . .
N N1B 0.6788(3) 0.58296(12) -0.07142(7) 0.0270(4) Uani d . 1 . .
H H11B 0.6894 0.5465 -0.1041 0.032 Uiso calc R 1 . .
H H12B 0.6785 0.5482 -0.038 0.032 Uiso calc R 1 . .
N N2A 0.7181(2) 0.24906(12) 0.16507(6) 0.0215(3) Uani d . 1 . .
H H2A 0.7187 0.2899 0.1964 0.026 Uiso calc R 1 . .
N N2B 0.6642(2) 0.73990(13) -0.12524(6) 0.0225(3) Uani d . 1 . .
H H2B 0.6761 0.6992 -0.1565 0.027 Uiso calc R 1 . .
O O1 0.7971(2) 0.35697(10) 0.26811(5) 0.0259(3) Uani d . 1 . .
O O1A 0.7192(2) 0.20503(10) -0.03781(5) 0.0294(3) Uani d . 1 . .
H H1A 0.714 0.2352 -0.0705 0.044 Uiso calc R 1 . .
O O1B 0.6533(2) 0.78383(10) 0.07796(5) 0.0277(3) Uani d . 1 . .
H H1B 0.6398 0.7538 0.1105 0.042 Uiso calc R 1 . .
O O2 0.7597(2) 0.52317(11) 0.32163(5) 0.0311(3) Uani d . 1 . .
O O1W 0.6295(3) 0.71875(14) 0.18121(6) 0.0467(5) Uani d . 1 . .
H H1W 0.652(5) 0.765(3) 0.2061(14) 0.07 Uiso d . 1 . .
H H2W 0.653(5) 0.664(3) 0.1933(14) 0.07 Uiso d . 1 . .
O O2A 0.7137(2) 0.37665(11) -0.00595(5) 0.0296(3) Uani d . 1 . .
O O2B 0.6414(2) 0.61242(10) 0.04572(5) 0.0266(3) Uani d . 1 . .
O O3 0.9930(2) 0.51502(12) 0.24034(6) 0.0301(3) Uani d . 1 . .
O O2W 0.3026(2) 0.36878(11) 0.23220(6) 0.0270(3) Uani d . 1 . .
H H3W 0.201(4) 0.405(2) 0.2347(11) 0.04 Uiso d . 1 . .
H H4W 0.405(4) 0.417(2) 0.2307(11) 0.04 Uiso d . 1 . .
O O4 0.6310(2) 0.50965(11) 0.22342(5) 0.0259(3) Uani d . 1 . .
O O3W 0.2063(3) 0.23235(12) 0.14171(6) 0.0325(3) Uani d . 1 . .
H H5W 0.239(4) 0.271(2) 0.1664(11) 0.049 Uiso d . 1 . .
H H6W 0.227(4) 0.170(2) 0.1557(11) 0.049 Uiso d . 1 . .
S S1 0.79804(7) 0.47766(4) 0.263808(18) 0.01992(10) Uani d . 1 . .

loop_
_atom_site_aniso_label
_atom_site_aniso_U_11
_atom_site_aniso_U_22
_atom_site_aniso_U_33
_atom_site_aniso_U_12
_atom_site_aniso_U_13
_atom_site_aniso_U_23
C1A 0.0196(8) 0.0255(10) 0.0197(8) -0.0003(8) -0.0009(7) -0.0008(7)
C1B 0.0188(9) 0.0236(10) 0.0176(8) 0.0009(7) -0.0004(7) -0.0013(7)
C2A 0.0205(9) 0.0210(9) 0.0207(8) -0.0023(7) -0.0018(7) -0.0009(7)
C2B 0.0192(9) 0.0212(9) 0.0165(8) -0.0012(7) -0.0016(7) -0.0003(7)
C3A 0.0203(8) 0.0203(8) 0.0196(8) -0.0009(8) -0.0001(8) 0.0007(7)
C3B 0.0205(9) 0.0199(9) 0.0167(8) 0.0008(7) -0.0006(7) 0.0007(7)
C4A 0.0318(10) 0.0239(9) 0.0232(9) 0.0002(8) -0.0036(8) 0.0062(8)
C4B 0.0300(11) 0.0261(10) 0.0225(9) 0.0020(8) -0.0008(8) 0.0081(8)
C5A 0.0451(12) 0.0192(9) 0.0293(10) -0.0003(9) -0.0034(9) 0.0025(8)
C5B 0.0336(11) 0.0214(10) 0.0294(10) 0.0018(8) -0.0012(8) 0.0047(8)
C6A 0.0354(11) 0.0218(9) 0.0266(10) 0.0000(8) -0.0017(9) -0.0036(8)
C6B 0.0278(10) 0.0221(9) 0.0241(9) 0.0003(8) -0.0007(8) -0.0021(8)
N1A 0.0465(9) 0.0181(8) 0.0188(7) 0.0007(8) -0.0003(8) -0.0004(6)
N1B 0.0436(10) 0.0204(8) 0.0171(7) 0.0013(8) -0.0001(7) -0.0006(6)
N2A 0.0256(8) 0.0214(7) 0.0175(7) 0.0004(7) -0.0014(6) 0.0000(6)
N2B 0.0270(8) 0.0243(8) 0.0162(7) 0.0004(6) 0.0004(6) -0.0011(6)
O1 0.0404(7) 0.0191(6) 0.0181(6) -0.0016(6) -0.0021(6) 0.0004(5)
O1A 0.0454(8) 0.0252(7) 0.0176(6) 0.0011(7) -0.0006(6) -0.0015(5)
O1B 0.0414(8) 0.0250(7) 0.0166(6) 0.0008(6) -0.0005(6) -0.0018(5)
O2 0.0508(9) 0.0240(7) 0.0184(6) 0.0046(6) 0.0021(6) -0.0021(6)
O1W 0.0970(15) 0.0245(8) 0.0185(7) 0.0102(9) -0.0078(8) -0.0008(6)
O2A 0.0453(8) 0.0226(7) 0.0208(6) 0.0020(6) 0.0017(6) 0.0026(5)
O2B 0.0363(8) 0.0224(7) 0.0212(7) 0.0017(6) 0.0004(6) 0.0031(6)
O3 0.0274(7) 0.0295(8) 0.0332(8) -0.0038(6) 0.0025(6) 0.0054(7)
O2W 0.0264(7) 0.0248(7) 0.0297(7) -0.0016(6) 0.0013(7) -0.0017(6)
O4 0.0284(7) 0.0260(7) 0.0234(7) -0.0015(6) -0.0034(5) 0.0041(6)
O3W 0.0538(9) 0.0244(8) 0.0193(7) -0.0026(7) -0.0042(7) -0.0014(6)
S1 0.0259(2) 0.0184(2) 0.01552(19) -0.00133(19) -0.00044(18) 0.00021(17)

loop_
_atom_type_symbol
_atom_type_description
_atom_type_scat_dispersion_real
_atom_type_scat_dispersion_imag
_atom_type_scat_source
C C 0.0033 0.0016 'International Tables Vol C Tables 4.2.6.8 and 6.1.1.4'
H H 0 0 'International Tables Vol C Tables 4.2.6.8 and 6.1.1.4'
N N 0.0061 0.0033 'International Tables Vol C Tables 4.2.6.8 and 6.1.1.4'
O O 0.0106 0.006 'International Tables Vol C Tables 4.2.6.8 and 6.1.1.4'
S S 0.1246 0.1234 'International Tables Vol C Tables 4.2.6.8 and 6.1.1.4'

loop_
_geom_angle_atom_site_label_1
_geom_angle_atom_site_label_2
_geom_angle_atom_site_label_3
_geom_angle_site_symmetry_1
_geom_angle_site_symmetry_3
_geom_angle
_geom_angle_publ_flag
O2A C1A O1A . . 124.23(16) ?
O2A C1A C2A . . 123.47(16) ?
O1A C1A C2A . . 112.30(15) ?
O2B C1B O1B . . 124.18(16) ?
O2B C1B C2B . . 123.32(16) ?
O1B C1B C2B . . 112.51(15) ?
C6A C2A C3A . . 118.44(16) ?
C6A C2A C1A . . 121.03(16) ?
C3A C2A C1A . . 120.52(15) ?
C6B C2B C3B . . 118.95(16) ?
C6B C2B C1B . . 121.05(16) ?
C3B C2B C1B . . 120.00(15) ?
N1A C3A N2A . . 118.38(15) ?
N1A C3A C2A . . 124.77(15) ?
N2A C3A C2A . . 116.85(15) ?
N1B C3B N2B . . 117.89(16) ?
N1B C3B C2B . . 125.49(15) ?
N2B C3B C2B . . 116.61(15) ?
N2A C4A C5A . . 120.77(17) ?
N2A C4A H4A . . 119.6 ?
C5A C4A H4A . . 119.6 ?
N2B C4B C5B . . 120.77(17) ?
N2B C4B H4B . . 119.6 ?
C5B C4B H4B . . 119.6 ?
C4A C5A C6A . . 117.56(18) ?
C4A C5A H5A . . 121.2 ?
C6A C5A H5A . . 121.2 ?
C4B C5B C6B . . 117.98(18) ?
C4B C5B H5B . . 121 ?
C6B C5B H5B . . 121 ?
C2A C6A C5A . . 122.46(18) ?
C2A C6A H6A . . 118.8 ?
C5A C6A H6A . . 118.8 ?
C2B C6B C5B . . 121.86(18) ?
C2B C6B H6B . . 119.1 ?
C5B C6B H6B . . 119.1 ?
C3A N1A H11A . . 120 ?
C3A N1A H12A . . 120 ?
H11A N1A H12A . . 120 ?
C3B N1B H11B . . 120 ?
C3B N1B H12B . . 120 ?
H11B N1B H12B . . 120 ?
C4A N2A C3A . . 123.86(15) ?
C4A N2A H2A . . 118.1 ?
C3A N2A H2A . . 118.1 ?
C4B N2B C3B . . 123.82(16) ?
C4B N2B H2B . . 118.1 ?
C3B N2B H2B . . 118.1 ?
C1A O1A H1A . . 109.5 ?
C1B O1B H1B . . 109.5 ?
H1W O1W H2W . . 109(3) ?
H3W O2W H4W . . 105(2) ?
H5W O3W H6W . . 104(3) ?
O3 S1 O2 . . 111.42(9) ?
O3 S1 O4 . . 109.05(8) ?
O2 S1 O4 . . 109.93(8) ?
O3 S1 O1 . . 110.06(9) ?
O2 S1 O1 . . 108.68(7) ?
O4 S1 O1 . . 107.62(8) ?

loop_
_geom_bond_atom_site_label_1
_geom_bond_atom_site_label_2
_geom_bond_site_symmetry_2
_geom_bond_distance
_geom_bond_publ_flag
C1A O2A . 1.214(2) ?
C1A O1A . 1.317(2) ?
C1A C2A . 1.488(2) ?
C1B O2B . 1.217(2) ?
C1B O1B . 1.316(2) ?
C1B C2B . 1.491(2) ?
C2A C6A . 1.375(3) ?
C2A C3A . 1.425(2) ?
C2B C6B . 1.377(3) ?
C2B C3B . 1.430(2) ?
C3A N1A . 1.320(2) ?
C3A N2A . 1.360(2) ?
C3B N1B . 1.317(2) ?
C3B N2B . 1.365(2) ?
C4A N2A . 1.351(2) ?
C4A C5A . 1.357(3) ?
C4A H4A . 0.95 ?
C4B N2B . 1.350(2) ?
C4B C5B . 1.362(3) ?
C4B H4B . 0.95 ?
C5A C6A . 1.394(3) ?
C5A H5A . 0.95 ?
C5B C6B . 1.395(3) ?
C5B H5B . 0.95 ?
C6A H6A . 0.95 ?
C6B H6B . 0.95 ?
N1A H11A . 0.88 ?
N1A H12A . 0.88 ?
N1B H11B . 0.88 ?
N1B H12B . 0.88 ?
N2A H2A . 0.88 ?
N2B H2B . 0.88 ?
O1 S1 . 1.4895(13) ?
O1A H1A . 0.84 ?
O1B H1B . 0.84 ?
O2 S1 . 1.4662(13) ?
O1W H1W . 0.82(3) ?
O1W H2W . 0.75(3) ?
O3 S1 . 1.4591(14) ?
O2W H3W . 0.80(3) ?
O2W H4W . 0.89(3) ?
O4 S1 . 1.4877(13) ?
O3W H5W . 0.77(3) ?
O3W H6W . 0.85(3) ?

loop_
_geom_hbond_atom_site_label_D
_geom_hbond_atom_site_label_H
_geom_hbond_atom_site_label_A
_geom_hbond_site_symmetry_A
_geom_hbond_distance_DH
_geom_hbond_distance_HA
_geom_hbond_distance_DA
_geom_hbond_angle_DHA
_geom_hbond_publ_flag
O1A H1A O3W 3_555 0.84 1.69 2.5152(18) 167 yes
O1B H1B O1W . 0.84 1.69 2.5138(18) 168 yes
O1W H1W O2W 4_655 0.82(4) 1.93(3) 2.754(2) 177(4) yes
O3W H5W O2W . 0.77(3) 1.98(3) 2.750(2) 176(3) yes
O1W H2W O4 . 0.75(4) 2.03(4) 2.752(2) 164(3) yes
O2W H3W O3 1_455 0.80(3) 1.92(3) 2.7151(19) 169(3) yes
O2W H4W O4 . 0.90(3) 1.87(3) 2.7675(19) 175(3) yes
O3W H6W O2 4_645 0.84(2) 1.88(2) 2.720(2) 171(3) yes
N2A H2A O1 . 0.88 1.92 2.7681(18) 163 yes
N2B H2B O1 2_664 0.88 1.88 2.7419(19) 167 yes
N1A H11A O4 . 0.88 2.05 2.915(2) 166 yes
N1B H11B O2 2_664 0.88 1.94 2.817(2) 173 yes
N1A H12A O2A . 0.88 2.09 2.726(2) 129 yes
N1A H12A O2B . 0.88 2.27 2.979(2) 138 yes
N1B H12B O2A . 0.88 2.25 2.963(2) 138 yes
N1B H12B O2B . 0.88 2.10 2.733(2) 128 yes
C4A H4A O3 4_745 0.95 2.46 3.143(2) 129 yes
C4B H4B O3 3_465 0.95 2.31 3.169(2) 150 yes
C6A H6A O1A . 0.95 2.35 2.697(2) 101 ?
C6B H6B O1B . 0.95 2.37 2.709(2) 100 ?

loop_
_geom_torsion_atom_site_label_1
_geom_torsion_atom_site_label_2
_geom_torsion_atom_site_label_3
_geom_torsion_atom_site_label_4
_geom_torsion_site_symmetry_1
_geom_torsion_site_symmetry_2
_geom_torsion_site_symmetry_3
_geom_torsion_site_symmetry_4
_geom_torsion
_geom_torsion_publ_flag
O2A C1A C2A C6A . . . . -178.3(2) ?
O1A C1A C2A C6A . . . . 1.6(3) ?
O2A C1A C2A C3A . . . . 1.3(3) ?
O1A C1A C2A C3A . . . . -178.75(18) ?
O2B C1B C2B C6B . . . . 173.11(18) ?
O1B C1B C2B C6B . . . . -6.9(2) ?
O2B C1B C2B C3B . . . . -6.5(3) ?
O1B C1B C2B C3B . . . . 173.45(16) ?
C6A C2A C3A N1A . . . . -179.65(19) ?
C1A C2A C3A N1A . . . . 0.7(3) ?
C6A C2A C3A N2A . . . . 1.1(3) ?
C1A C2A C3A N2A . . . . -178.53(16) ?
C6B C2B C3B N1B . . . . 179.90(18) ?
C1B C2B C3B N1B . . . . -0.5(3) ?
C6B C2B C3B N2B . . . . 0.8(3) ?
C1B C2B C3B N2B . . . . -179.57(16) ?
N2A C4A C5A C6A . . . . 1.1(3) ?
N2B C4B C5B C6B . . . . -0.1(3) ?
C3A C2A C6A C5A . . . . 1.0(3) ?
C1A C2A C6A C5A . . . . -179.38(18) ?
C4A C5A C6A C2A . . . . -2.1(3) ?
C3B C2B C6B C5B . . . . -0.1(3) ?
C1B C2B C6B C5B . . . . -179.72(17) ?
C4B C5B C6B C2B . . . . -0.2(3) ?
C5A C4A N2A C3A . . . . 1.0(3) ?
N1A C3A N2A C4A . . . . 178.57(18) ?
C2A C3A N2A C4A . . . . -2.1(3) ?
C5B C4B N2B C3B . . . . 0.9(3) ?
N1B C3B N2B C4B . . . . 179.60(18) ?
C2B C3B N2B C4B . . . . -1.2(3) ?
